data_7226063
loop_
_publ_author_name
'Li, Chang-Wei'
'Wu, Chang-Jing'
'Cui, Cheng-Bin'
'Xu, Lan-Lan'
'Cao, Fei'
'Zhu, Huajie'

_publ_section_title
;
 Penicimutamides A--C: Rare Carbamate-containing Alkaloids from a Mutant
 of the Marine-derived Penicillium purpurogenum G59
;
_journal_name_full 'RSC Adv.'
_journal_paper_doi 10.1039/C6RA14904A
_journal_year 2016
_chemical_absolute_configuration unk
_chemical_compound_source 'Penicillium purpurogenum G59'
_chemical_formula_moiety 'C21 H23 N3 O3'
_chemical_formula_sum 'C21 H23 N3 O3'
_chemical_formula_weight 365.42
_chemical_melting_point 442.0(10)
_chemical_name_systematic 'Penicimutamide A'
_space_group_crystal_system orthorhombic
_space_group_IT_number 19
_space_group_name_Hall 'P 2ac 2ab'
_space_group_name_H-M_alt 'P 21 21 21'
_symmetry_space_group_name_Hall 'P 2ac 2ab'
_symmetry_space_group_name_H-M 'P 21 21 21'
_atom_sites_solution_hydrogens geom
_atom_sites_solution_primary direct
_atom_sites_solution_secondary difmap
_audit_creation_date 2013-12-31
_audit_creation_method
;
  Olex2 1.1
  (compiled 2011.02.15 svn.r1672, GUI svn.r3494)
;
_audit_update_record
;
2016-05-19 deposited with the CCDC.
2016-07-27 downloaded from the CCDC.
;
_cell_angle_alpha 90.00
_cell_angle_beta 90.00
_cell_angle_gamma 90.00
_cell_formula_units_Z 8
_cell_length_a 11.3978(10)
_cell_length_b 14.6540(12)
_cell_length_c 21.3097(19)
_cell_measurement_reflns_used 10470
_cell_measurement_temperature 99.8
_cell_measurement_theta_max 70.4421
_cell_measurement_theta_min 3.6572
_cell_volume 3559.2(5)
_computing_cell_refinement
;
CrysAlisPro, Agilent Technologies,
Version 1.171.35.11 (release 16-05-2011 CrysAlis171 .NET)
(compiled May 16 2011,17:55:39)
;
_computing_data_collection
;
CrysAlisPro, Agilent Technologies,
Version 1.171.35.11 (release 16-05-2011 CrysAlis171 .NET)
(compiled May 16 2011,17:55:39)
;
_computing_data_reduction
;
CrysAlisPro, Agilent Technologies,
Version 1.171.35.11 (release 16-05-2011 CrysAlis171 .NET)
(compiled May 16 2011,17:55:39)
;
_computing_molecular_graphics
;
O. V. Dolomanov, L. J. Bourhis, R. J. Gildea, J. A. K. Howard and H. Puschmann,
OLEX2: a complete structure solution, refinement and analysis program.
J. Appl. Cryst. (2009). 42, 339-341.
;
_computing_publication_material
;
O. V. Dolomanov, L. J. Bourhis, R. J. Gildea, J. A. K. Howard and H. Puschmann,
OLEX2: a complete structure solution, refinement and analysis program.
J. Appl. Cryst. (2009). 42, 339-341.
;
_computing_structure_refinement 'SHELXL-97 (Sheldrick, 1997)'
_computing_structure_solution 'A short history of SHELX (Sheldrick, 2007)/Bruker'
_diffrn_ambient_temperature 99.8
_diffrn_detector_area_resol_mean 16.0971
_diffrn_measured_fraction_theta_full 1.000
_diffrn_measured_fraction_theta_max 1.000
_diffrn_measurement_details
;
  1 omega  -33.00   18.00   1.0000    1.5000
omega____ theta____ kappa____ phi______ frames
    -        0.0000   97.0000  117.0000 51

  2 omega  -90.00  -45.00   1.0000    1.5000
omega____ theta____ kappa____ phi______ frames
    -      -33.5000  -15.0000  -30.0000 45

  3 omega  -40.00   36.00   1.0000    1.5000
omega____ theta____ kappa____ phi______ frames
    -      -33.5000   37.0000   90.0000 76

  4 omega   -7.00   20.00   1.0000    1.5000
omega____ theta____ kappa____ phi______ frames
    -      -33.5000  -15.0000  -30.0000 27

  5 omega  -77.00  -47.00   1.0000    1.5000
omega____ theta____ kappa____ phi______ frames
    -      -33.5000  -45.0000  -60.0000 30

  6 omega  -46.00  -19.00   1.0000    1.5000
omega____ theta____ kappa____ phi______ frames
    -      -33.5000  -45.0000  -60.0000 27

  7 omega   28.00  125.00   1.0000    1.5000
omega____ theta____ kappa____ phi______ frames
    -       54.0000   37.0000   30.0000 97

  8 omega   33.00   88.00   1.0000    1.5000
omega____ theta____ kappa____ phi______ frames
    -       54.0000   37.0000  -30.0000 55

  9 omega  -13.00   74.00   1.0000    1.5000
omega____ theta____ kappa____ phi______ frames
    -       54.0000  -37.0000  -60.0000 87

 10 omega   28.00  124.00   1.0000    1.5000
omega____ theta____ kappa____ phi______ frames
    -       54.0000   37.0000 -120.0000 96

 11 omega  -18.00   77.00   1.0000    1.5000
omega____ theta____ kappa____ phi______ frames
    -       54.0000  -37.0000   60.0000 95

 12 omega  101.00  126.00   1.0000    1.5000
omega____ theta____ kappa____ phi______ frames
    -       54.0000   37.0000  -30.0000 25

 13 omega  123.00  172.00   1.0000    2.5000
omega____ theta____ kappa____ phi______ frames
    -      108.0000   77.0000  -30.0000 49

 14 omega   56.00   84.00   1.0000    2.5000
omega____ theta____ kappa____ phi______ frames
    -      108.0000   15.0000    0.0000 28

 15 omega   78.00  104.00   1.0000    2.5000
omega____ theta____ kappa____ phi______ frames
    -      108.0000   77.0000  -30.0000 26

 16 omega  109.00  174.00   1.0000    2.5000
omega____ theta____ kappa____ phi______ frames
    -      108.0000   77.0000   30.0000 65

 17 omega   78.00  104.00   1.0000    2.5000
omega____ theta____ kappa____ phi______ frames
    -      108.0000   77.0000   30.0000 26

 18 omega  126.00  178.00   1.0000    2.5000
omega____ theta____ kappa____ phi______ frames
    -      108.0000   77.0000    0.0000 52

 19 omega   86.00  111.00   1.0000    2.5000
omega____ theta____ kappa____ phi______ frames
    -      108.0000   45.0000  -30.0000 25

 20 omega   85.00  168.00   1.0000    2.5000
omega____ theta____ kappa____ phi______ frames
    -      108.0000   77.0000 -180.0000 83

 21 omega   69.00   97.00   1.0000    2.5000
omega____ theta____ kappa____ phi______ frames
    -      108.0000  -45.0000   60.0000 28

 22 omega  128.00  176.00   1.0000    2.5000
omega____ theta____ kappa____ phi______ frames
    -      108.0000   77.0000  -60.0000 48

 23 omega  113.00  165.00   1.0000    2.5000
omega____ theta____ kappa____ phi______ frames
    -      108.0000   77.0000  -90.0000 52

 24 omega   78.00  110.00   1.0000    2.5000
omega____ theta____ kappa____ phi______ frames
    -      108.0000   77.0000    0.0000 32

 25 omega   55.00   86.00   1.0000    2.5000
omega____ theta____ kappa____ phi______ frames
    -      108.0000   15.0000   60.0000 31

 26 omega  129.00  178.00   1.0000    2.5000
omega____ theta____ kappa____ phi______ frames
    -      108.0000  111.0000   90.0000 49

 27 omega   78.00  103.00   1.0000    2.5000
omega____ theta____ kappa____ phi______ frames
    -      108.0000   77.0000  -60.0000 25

 28 omega   85.00  110.00   1.0000    2.5000
omega____ theta____ kappa____ phi______ frames
    -      108.0000   45.0000  -60.0000 25

 29 omega   55.00   87.00   1.0000    2.5000
omega____ theta____ kappa____ phi______ frames
    -      108.0000   15.0000   90.0000 32

 30 omega  114.00  177.00   1.0000    2.5000
omega____ theta____ kappa____ phi______ frames
    -      108.0000   15.0000   90.0000 63

 31 omega   81.00  108.00   1.0000    2.5000
omega____ theta____ kappa____ phi______ frames
    -      108.0000   77.0000  -90.0000 27

 32 omega  137.00  177.00   1.0000    2.5000
omega____ theta____ kappa____ phi______ frames
    -      108.0000   15.0000  120.0000 40

 33 omega   55.00   81.00   1.0000    2.5000
omega____ theta____ kappa____ phi______ frames
    -      108.0000   15.0000  120.0000 26

 34 omega   64.00   89.00   1.0000    2.5000
omega____ theta____ kappa____ phi______ frames
    -      108.0000   15.0000   30.0000 25

 35 omega   85.00  111.00   1.0000    2.5000
omega____ theta____ kappa____ phi______ frames
    -      108.0000   45.0000   30.0000 26

 36 omega   86.00  111.00   1.0000    2.5000
omega____ theta____ kappa____ phi______ frames
    -      108.0000   45.0000    0.0000 25

 37 omega  100.00  160.00   1.0000    2.5000
omega____ theta____ kappa____ phi______ frames
    -      108.0000  111.0000  120.0000 60

 38 omega   40.00   84.00   1.0000    2.5000
omega____ theta____ kappa____ phi______ frames
    -      108.0000  -45.0000 -120.0000 44

 39 omega  121.00  176.00   1.0000    2.5000
omega____ theta____ kappa____ phi______ frames
    -      108.0000   77.0000  150.0000 55

 40 omega   92.00  118.00   1.0000    2.5000
omega____ theta____ kappa____ phi______ frames
    -      108.0000   77.0000  150.0000 26
;
_diffrn_measurement_device_type 'Xcalibur, Eos, Gemini'
_diffrn_measurement_method '\w scans'
_diffrn_orient_matrix_UB_11 -0.0784946000
_diffrn_orient_matrix_UB_12 0.0728560000
_diffrn_orient_matrix_UB_13 0.0307132000
_diffrn_orient_matrix_UB_21 0.0041211000
_diffrn_orient_matrix_UB_22 0.0572926000
_diffrn_orient_matrix_UB_23 -0.0609704000
_diffrn_orient_matrix_UB_31 -0.1098277000
_diffrn_orient_matrix_UB_32 -0.0497845000
_diffrn_orient_matrix_UB_33 -0.0237881000
_diffrn_radiation_monochromator graphite
_diffrn_radiation_type 'Cu K\a'
_diffrn_radiation_wavelength 1.5418
_diffrn_reflns_av_R_equivalents 0.0823
_diffrn_reflns_av_unetI/netI 0.0476
_diffrn_reflns_limit_h_max 13
_diffrn_reflns_limit_h_min -13
_diffrn_reflns_limit_k_max 17
_diffrn_reflns_limit_k_min -17
_diffrn_reflns_limit_l_max 25
_diffrn_reflns_limit_l_min -25
_diffrn_reflns_number 26574
_diffrn_reflns_theta_full 64.98
_diffrn_reflns_theta_max 64.98
_diffrn_reflns_theta_min 3.66
_diffrn_source 'Enhance (Cu) X-ray Source'
_exptl_absorpt_coefficient_mu 0.749
_exptl_absorpt_correction_T_max 1.00000
_exptl_absorpt_correction_T_min 0.82539
_exptl_absorpt_correction_type multi-scan
_exptl_absorpt_process_details
;
CrysAlisPro, Agilent Technologies,
Version 1.171.35.11 (release 16-05-2011 CrysAlis171 .NET)
(compiled May 16 2011,17:55:39)
Empirical absorption correction using spherical harmonics,
 implemented in SCALE3 ABSPACK scaling algorithm.
;
_exptl_crystal_colour 'colorless '
_exptl_crystal_density_diffrn 1.364
_exptl_crystal_density_method 'not measured'
_exptl_crystal_description needles
_exptl_crystal_F_000 1552
_exptl_crystal_recrystallization_method 'Re-crystallisation from solvent'
_exptl_crystal_size_max 0.30
_exptl_crystal_size_mid 0.20
_exptl_crystal_size_min 0.15
_refine_diff_density_max 0.215
_refine_diff_density_min -0.241
_refine_diff_density_rms 0.055
_refine_ls_abs_structure_details 'Flack H D (1983), Acta Cryst. A39, 876-881'
_refine_ls_abs_structure_Flack 0.0(3)
_refine_ls_extinction_method none
_refine_ls_goodness_of_fit_ref 1.075
_refine_ls_hydrogen_treatment mixed
_refine_ls_matrix_type full
_refine_ls_number_parameters 491
_refine_ls_number_reflns 6072
_refine_ls_number_restraints 0
_refine_ls_restrained_S_all 1.075
_refine_ls_R_factor_all 0.0584
_refine_ls_R_factor_gt 0.0558
_refine_ls_shift/su_max 0.033
_refine_ls_shift/su_mean 0.004
_refine_ls_structure_factor_coef Fsqd
_refine_ls_weighting_details 'calc w=1/[\s^2^(Fo^2^)+(0.0372P)^2^+5.0575P] where P=(Fo^2^+2Fc^2^)/3'
_refine_ls_weighting_scheme calc
_refine_ls_wR_factor_gt 0.1327
_refine_ls_wR_factor_ref 0.1346
_reflns_number_gt 5752
_reflns_number_total 6072
_reflns_threshold_expression >2sigma(I)
_cod_data_source_file c6ra14904a2.cif
_cod_data_source_block exp_1844
_cod_depositor_comments
;
The following automatic conversions were performed:

'_chemical_melting_point' value '441-443' was changed to '442.0(10)'
- the average value was taken and precision was estimated.

Automatic conversion script
Id: cif_fix_values 4268 2015-11-12 08:31:59Z antanas 
;
_cod_database_code 7226063
_reflns_odcompleteness_completeness 99.92
_reflns_odcompleteness_iscentric 1
_reflns_odcompleteness_theta 66.97
_solvent_exptl_crystal_recrystallization_method MeOH

loop_
_space_group_symop_id
_space_group_symop_operation_xyz
1 'x, y, z'
2 '-x+1/2, -y, z+1/2'
3 'x+1/2, -y+1/2, -z'
4 '-x, y+1/2, -z+1/2'

loop_
_atom_site_label
_atom_site_type_symbol
_atom_site_fract_x
_atom_site_fract_y
_atom_site_fract_z
_atom_site_U_iso_or_equiv
_atom_site_adp_type
_atom_site_occupancy
_atom_site_symmetry_multiplicity
_atom_site_calc_flag
_atom_site_refinement_flags
O5 O 0.0804(2) 0.37393(18) 0.11276(12) 0.0293(6) Uani 1 1 d .
O3 O 0.2588(2) 0.56990(19) 0.10808(11) 0.0290(6) Uani 1 1 d .
O6 O 0.22680(19) 0.30043(19) 0.15663(11) 0.0275(6) Uani 1 1 d .
O1 O 0.0956(2) 0.40251(18) -0.04943(11) 0.0281(6) Uani 1 1 d .
C6 C 0.2339(3) 0.6309(2) -0.05283(15) 0.0216(7) Uani 1 1 d .
H6A H 0.1609 0.6552 -0.0728 0.026 Uiso 1 1 calc R
C32 C 0.5334(4) 0.2526(5) 0.3170(2) 0.0589(17) Uani 1 1 d .
H32 H 0.5791 0.2499 0.3542 0.071 Uiso 1 1 calc R
N2 N 0.1782(2) 0.7793(2) 0.08238(14) 0.0273(7) Uani 1 1 d .
O2 O 0.4085(2) 0.47581(18) 0.10025(12) 0.0323(6) Uani 1 1 d .
C17 C 0.2797(3) 0.7089(3) -0.00868(17) 0.0254(8) Uani 1 1 d .
N1 N 0.1727(2) 0.4852(2) -0.12840(13) 0.0229(6) Uani 1 1 d .
N4 N 0.3196(2) 0.1965(2) -0.07527(13) 0.0259(7) Uani 1 1 d .
C38 C 0.2415(3) 0.0884(3) 0.11026(17) 0.0261(8) Uani 1 1 d .
C25 C 0.2746(3) 0.1025(3) -0.06990(17) 0.0298(8) Uani 1 1 d .
H25 H 0.3428 0.0595 -0.0687 0.036 Uiso 1 1 calc R
C41 C 0.1074(3) 0.0934(3) 0.12007(17) 0.0297(8) Uani 1 1 d .
H41A H 0.0828 0.1575 0.1213 0.045 Uiso 1 1 calc R
H41B H 0.0867 0.0637 0.1598 0.045 Uiso 1 1 calc R
H41C H 0.0676 0.0623 0.0854 0.045 Uiso 1 1 calc R
C22 C 0.3410(3) 0.2216(3) -0.14099(16) 0.0312(9) Uani 1 1 d .
H22A H 0.4258 0.2307 -0.1489 0.037 Uiso 1 1 calc R
H22B H 0.2985 0.2783 -0.1521 0.037 Uiso 1 1 calc R
C14 C 0.0865(3) 0.6541(3) 0.13157(16) 0.0286(8) Uani 1 1 d .
C34 C 0.4649(3) 0.3404(3) 0.22726(19) 0.0385(10) Uani 1 1 d .
H34 H 0.4615 0.3954 0.2038 0.046 Uiso 1 1 calc R
O4 O 0.3791(2) 0.33259(18) -0.03857(12) 0.0312(6) Uani 1 1 d .
C1 C 0.1345(3) 0.4216(3) -0.17753(17) 0.0299(9) Uani 1 1 d .
H1A H 0.0525 0.4343 -0.1902 0.036 Uiso 1 1 calc R
H1B H 0.1399 0.3577 -0.1628 0.036 Uiso 1 1 calc R
N3 N 0.2963(2) 0.4975(2) 0.01315(13) 0.0239(6) Uani 1 1 d .
H3 H 0.3247 0.4493 -0.0041 0.029 Uiso 1 1 d R
C27 C 0.2803(3) 0.1241(3) 0.04406(16) 0.0239(8) Uani 1 1 d .
H27 H 0.3594 0.0965 0.0366 0.029 Uiso 1 1 calc R
C26 C 0.2043(3) 0.0909(3) -0.01027(17) 0.0258(8) Uani 1 1 d .
H26A H 0.1832 0.0260 -0.0043 0.031 Uiso 1 1 calc R
H26B H 0.1311 0.1272 -0.0126 0.031 Uiso 1 1 calc R
N6 N 0.1908(2) 0.2823(2) 0.05002(13) 0.0230(6) Uani 1 1 d .
H6 H 0.1583 0.3033 0.0166 0.028 Uiso 1 1 d R
C19 C 0.3254(3) 0.5112(3) 0.07361(17) 0.0277(8) Uani 1 1 d .
C11 C -0.0223(3) 0.7588(3) 0.22123(17) 0.0395(11) Uani 1 1 d .
H11 H -0.0586 0.7936 0.2534 0.047 Uiso 1 1 calc R
C15 C 0.1614(3) 0.6186(3) 0.07894(16) 0.0264(8) Uani 1 1 d .
C5 C 0.3159(3) 0.6071(3) -0.10680(16) 0.0269(8) Uani 1 1 d .
H5A H 0.3513 0.6633 -0.1241 0.032 Uiso 1 1 calc R
H5B H 0.3798 0.5670 -0.0916 0.032 Uiso 1 1 calc R
C28 C 0.2992(3) 0.2282(2) 0.03889(16) 0.0227(7) Uani 1 1 d .
C29 C 0.3378(3) 0.2558(2) -0.02886(16) 0.0239(7) Uani 1 1 d .
C42 C 0.2788(3) -0.0117(3) 0.11594(18) 0.0337(9) Uani 1 1 d .
H42A H 0.2576 -0.0347 0.1576 0.051 Uiso 1 1 calc R
H42B H 0.3639 -0.0164 0.1102 0.051 Uiso 1 1 calc R
H42C H 0.2389 -0.0479 0.0837 0.051 Uiso 1 1 calc R
C39 C 0.3891(3) 0.2586(3) 0.08713(16) 0.0239(8) Uani 1 1 d .
H39A H 0.4616 0.2217 0.0835 0.029 Uiso 1 1 calc R
H39B H 0.4095 0.3236 0.0810 0.029 Uiso 1 1 calc R
C9 C 0.1055(3) 0.7481(3) 0.13364(16) 0.0280(8) Uani 1 1 d .
C3 C 0.3124(3) 0.5046(3) -0.20684(17) 0.0326(9) Uani 1 1 d .
H3A H 0.3791 0.4710 -0.1882 0.039 Uiso 1 1 calc R
H3B H 0.3422 0.5452 -0.2404 0.039 Uiso 1 1 calc R
N5 N 0.3457(3) 0.1095(3) 0.21179(14) 0.0334(8) Uani 1 1 d .
C2 C 0.2195(4) 0.4386(3) -0.23247(18) 0.0344(9) Uani 1 1 d .
H2A H 0.2563 0.3807 -0.2462 0.041 Uiso 1 1 calc R
H2B H 0.1777 0.4660 -0.2686 0.041 Uiso 1 1 calc R
C16 C 0.2084(3) 0.7080(3) 0.05129(16) 0.0251(8) Uani 1 1 d .
C4 C 0.2462(3) 0.5588(3) -0.15699(16) 0.0259(8) Uani 1 1 d .
H4 H 0.1937 0.6040 -0.1782 0.031 Uiso 1 1 calc R
C37 C 0.3039(3) 0.1431(3) 0.16011(16) 0.0265(8) Uani 1 1 d .
C18 C 0.1032(3) 0.5595(3) 0.02943(15) 0.0234(7) Uani 1 1 d .
H18A H 0.0356 0.5917 0.0105 0.028 Uiso 1 1 calc R
H18B H 0.0751 0.5016 0.0481 0.028 Uiso 1 1 calc R
C10 C 0.0528(3) 0.8023(3) 0.17920(17) 0.0346(9) Uani 1 1 d .
H10 H 0.0674 0.8660 0.1816 0.041 Uiso 1 1 calc R
C12 C -0.0450(4) 0.6670(3) 0.21726(18) 0.0402(11) Uani 1 1 d .
H12 H -0.1000 0.6402 0.2452 0.048 Uiso 1 1 calc R
C35 C 0.4058(3) 0.2626(3) 0.20796(17) 0.0338(10) Uani 1 1 d .
C13 C 0.0115(3) 0.6123(3) 0.17260(17) 0.0369(10) Uani 1 1 d .
H13 H -0.0018 0.5483 0.1709 0.044 Uiso 1 1 calc R
C40 C 0.1621(3) 0.3218(2) 0.10528(16) 0.0236(7) Uani 1 1 d .
C23 C 0.2939(4) 0.1401(3) -0.17851(18) 0.0419(11) Uani 1 1 d .
H23A H 0.2508 0.1609 -0.2162 0.050 Uiso 1 1 calc R
H23B H 0.3586 0.0993 -0.1917 0.050 Uiso 1 1 calc R
C7 C 0.1971(3) 0.5408(2) -0.01992(16) 0.0211(7) Uani 1 1 d .
C30 C 0.4088(3) 0.1827(3) 0.24221(17) 0.0376(10) Uani 1 1 d .
C8 C 0.1514(3) 0.4704(2) -0.06806(17) 0.0225(7) Uani 1 1 d .
C21 C 0.2635(3) 0.8011(3) -0.04204(17) 0.0315(9) Uani 1 1 d .
H21A H 0.3076 0.8009 -0.0815 0.047 Uiso 1 1 calc R
H21B H 0.2924 0.8502 -0.0150 0.047 Uiso 1 1 calc R
H21C H 0.1800 0.8108 -0.0509 0.047 Uiso 1 1 calc R
C20 C 0.4116(3) 0.6988(3) 0.00791(18) 0.0319(9) Uani 1 1 d .
H20A H 0.4236 0.6422 0.0316 0.048 Uiso 1 1 calc R
H20B H 0.4366 0.7509 0.0334 0.048 Uiso 1 1 calc R
H20C H 0.4579 0.6969 -0.0308 0.048 Uiso 1 1 calc R
C31 C 0.4718(4) 0.1746(4) 0.29779(19) 0.0490(14) Uani 1 1 d .
H31 H 0.4731 0.1196 0.3214 0.059 Uiso 1 1 calc R
C33 C 0.5298(4) 0.3340(4) 0.2830(2) 0.0548(15) Uani 1 1 d .
H33 H 0.5718 0.3857 0.2978 0.066 Uiso 1 1 calc R
C24 C 0.2118(4) 0.0917(4) -0.13282(18) 0.0447(12) Uani 1 1 d .
H24A H 0.2025 0.0265 -0.1440 0.054 Uiso 1 1 calc R
H24B H 0.1336 0.1211 -0.1320 0.054 Uiso 1 1 calc R
C36 C 0.3324(3) 0.2444(3) 0.15080(17) 0.0275(8) Uani 1 1 d .

loop_
_atom_site_aniso_label
_atom_site_aniso_U_11
_atom_site_aniso_U_22
_atom_site_aniso_U_33
_atom_site_aniso_U_23
_atom_site_aniso_U_13
_atom_site_aniso_U_12
O5 0.0200(12) 0.0316(14) 0.0361(14) 0.0015(12) 0.0093(10) 0.0073(11)
O3 0.0210(12) 0.0417(16) 0.0243(12) -0.0036(12) -0.0038(10) 0.0047(11)
O6 0.0177(12) 0.0378(15) 0.0271(12) -0.0053(12) 0.0021(10) 0.0035(11)
O1 0.0230(12) 0.0321(14) 0.0294(13) -0.0016(11) -0.0040(11) -0.0033(11)
C6 0.0182(16) 0.0250(18) 0.0215(17) 0.0009(15) 0.0017(13) -0.0033(14)
C32 0.024(2) 0.131(5) 0.021(2) -0.014(3) -0.0021(17) 0.003(3)
N2 0.0204(14) 0.0349(18) 0.0267(16) -0.0055(13) -0.0026(12) 0.0001(13)
O2 0.0280(13) 0.0361(15) 0.0329(14) -0.0057(12) -0.0141(12) 0.0079(12)
C17 0.0215(17) 0.0280(19) 0.0267(18) -0.0022(16) 0.0022(14) -0.0036(15)
N1 0.0196(14) 0.0260(15) 0.0230(15) -0.0020(12) -0.0023(11) -0.0004(13)
N4 0.0176(14) 0.0374(18) 0.0227(15) 0.0009(13) -0.0010(11) 0.0015(13)
C38 0.0197(17) 0.033(2) 0.0261(18) -0.0023(16) -0.0015(14) 0.0061(15)
C25 0.0261(18) 0.038(2) 0.0255(18) -0.0039(16) -0.0014(15) -0.0019(16)
C41 0.0210(17) 0.041(2) 0.0269(19) -0.0010(17) 0.0010(15) -0.0060(17)
C22 0.0240(18) 0.045(2) 0.0251(19) 0.0038(17) 0.0016(15) 0.0065(17)
C14 0.0221(17) 0.044(2) 0.0199(17) -0.0003(16) -0.0032(14) 0.0070(16)
C34 0.0219(19) 0.064(3) 0.030(2) -0.017(2) 0.0043(16) 0.0041(19)
O4 0.0290(14) 0.0327(15) 0.0318(14) -0.0028(12) 0.0100(11) -0.0009(12)
C1 0.0222(17) 0.039(2) 0.0281(19) -0.0084(17) -0.0059(15) -0.0002(16)
N3 0.0194(14) 0.0277(16) 0.0247(15) -0.0029(13) -0.0015(12) 0.0008(13)
C27 0.0162(16) 0.031(2) 0.0245(18) -0.0014(16) -0.0017(13) 0.0046(14)
C26 0.0236(17) 0.0245(18) 0.0293(19) 0.0002(15) -0.0036(15) -0.0039(15)
N6 0.0162(13) 0.0300(16) 0.0229(15) 0.0062(13) 0.0013(11) 0.0037(12)
C19 0.0213(17) 0.032(2) 0.0301(19) -0.0040(16) -0.0022(15) -0.0025(16)
C11 0.030(2) 0.069(3) 0.0195(19) -0.001(2) 0.0000(16) 0.024(2)
C15 0.0180(16) 0.038(2) 0.0235(18) -0.0002(16) -0.0004(14) 0.0023(15)
C5 0.0192(17) 0.037(2) 0.0242(18) -0.0005(16) 0.0017(14) -0.0022(15)
C28 0.0170(16) 0.0266(19) 0.0244(17) -0.0015(14) 0.0027(13) 0.0041(14)
C29 0.0145(15) 0.0283(19) 0.0287(19) 0.0018(15) -0.0007(13) 0.0043(15)
C42 0.034(2) 0.038(2) 0.0287(19) 0.0022(18) 0.0022(16) 0.0016(18)
C39 0.0140(15) 0.030(2) 0.0276(19) -0.0029(15) 0.0024(13) -0.0005(14)
C9 0.0197(17) 0.043(2) 0.0211(18) -0.0005(17) -0.0037(14) 0.0042(17)
C3 0.0293(19) 0.041(2) 0.0276(19) -0.0049(17) 0.0078(15) 0.0019(18)
N5 0.0205(15) 0.056(2) 0.0238(16) -0.0025(15) 0.0011(12) 0.0046(15)
C2 0.036(2) 0.038(2) 0.029(2) -0.0049(18) -0.0022(16) 0.0045(18)
C16 0.0145(15) 0.036(2) 0.0246(18) -0.0028(16) -0.0040(14) 0.0020(15)
C4 0.0231(17) 0.035(2) 0.0193(16) 0.0023(15) 0.0007(14) 0.0007(16)
C37 0.0150(16) 0.044(2) 0.0207(17) -0.0010(16) 0.0043(13) 0.0043(15)
C18 0.0181(16) 0.0297(19) 0.0223(17) 0.0016(15) -0.0039(14) -0.0005(15)
C10 0.0255(19) 0.053(3) 0.0252(19) -0.0033(19) -0.0028(15) 0.0119(18)
C12 0.031(2) 0.066(3) 0.0233(19) 0.011(2) 0.0058(17) 0.014(2)
C35 0.0167(16) 0.060(3) 0.0249(19) -0.0091(19) 0.0032(15) 0.0076(18)
C13 0.030(2) 0.054(3) 0.026(2) 0.0105(19) 0.0028(16) 0.0041(19)
C40 0.0179(17) 0.0254(18) 0.0273(18) 0.0030(15) 0.0072(14) -0.0040(15)
C23 0.033(2) 0.069(3) 0.0232(19) -0.002(2) -0.0043(17) -0.011(2)
C7 0.0183(16) 0.0222(18) 0.0229(17) -0.0021(14) -0.0028(14) -0.0009(14)
C30 0.0182(17) 0.071(3) 0.0240(19) -0.005(2) 0.0020(15) 0.0092(19)
C8 0.0160(15) 0.0223(18) 0.0291(19) -0.0024(15) -0.0035(14) -0.0011(14)
C21 0.035(2) 0.031(2) 0.0285(19) -0.0034(17) 0.0091(16) -0.0092(17)
C20 0.0228(18) 0.039(2) 0.034(2) -0.0053(18) 0.0042(16) -0.0090(17)
C31 0.028(2) 0.095(4) 0.024(2) -0.010(2) 0.0019(17) 0.011(2)
C33 0.024(2) 0.108(5) 0.033(2) -0.028(3) 0.0039(18) -0.003(2)
C24 0.043(2) 0.068(3) 0.023(2) -0.004(2) -0.0048(17) -0.020(2)
C36 0.0173(16) 0.037(2) 0.0285(19) -0.0089(16) -0.0013(14) 0.0049(16)

loop_
_atom_type_symbol
_atom_type_description
_atom_type_scat_dispersion_real
_atom_type_scat_dispersion_imag
_atom_type_scat_source
C C 0.0181 0.0091 'International Tables Vol C Tables 4.2.6.8 and 6.1.1.4'
H H 0.0000 0.0000 'International Tables Vol C Tables 4.2.6.8 and 6.1.1.4'
N N 0.0311 0.0180 'International Tables Vol C Tables 4.2.6.8 and 6.1.1.4'
O O 0.0492 0.0322 'International Tables Vol C Tables 4.2.6.8 and 6.1.1.4'

loop_
_geom_angle_atom_site_label_1
_geom_angle_atom_site_label_2
_geom_angle_atom_site_label_3
_geom_angle
C19 O3 C15 120.3(3)
C40 O6 C36 120.6(3)
C17 C6 H6A 105.7
C5 C6 H6A 105.7
C5 C6 C17 114.6(3)
C5 C6 C7 108.2(3)
C7 C6 H6A 105.7
C7 C6 C17 116.0(3)
C31 C32 H32 119.0
C33 C32 H32 119.0
C33 C32 C31 122.0(4)
C16 N2 C9 106.6(3)
C16 C17 C6 108.7(3)
C16 C17 C21 109.4(3)
C16 C17 C20 109.1(3)
C21 C17 C6 108.8(3)
C21 C17 C20 107.8(3)
C20 C17 C6 112.9(3)
C1 N1 C4 109.5(3)
C8 N1 C1 122.3(3)
C8 N1 C4 127.9(3)
C22 N4 C25 111.5(3)
C29 N4 C25 127.3(3)
C29 N4 C22 121.2(3)
C41 C38 C27 112.6(3)
C42 C38 C41 108.1(3)
C42 C38 C27 108.2(3)
C37 C38 C41 110.2(3)
C37 C38 C27 108.8(3)
C37 C38 C42 108.8(3)
N4 C25 H25 108.7
N4 C25 C26 110.8(3)
N4 C25 C24 101.1(3)
C26 C25 H25 108.7
C26 C25 C24 118.5(3)
C24 C25 H25 108.7
C38 C41 H41A 109.5
C38 C41 H41B 109.5
C38 C41 H41C 109.5
H41A C41 H41B 109.5
H41A C41 H41C 109.5
H41B C41 H41C 109.5
N4 C22 H22A 110.9
N4 C22 H22B 110.9
N4 C22 C23 104.1(3)
H22A C22 H22B 109.0
C23 C22 H22A 110.9
C23 C22 H22B 110.9
C9 C14 C15 106.1(3)
C13 C14 C15 132.6(4)
C13 C14 C9 121.3(4)
C35 C34 H34 121.5
C35 C34 C33 116.9(5)
C33 C34 H34 121.5
N1 C1 H1A 110.8
N1 C1 H1B 110.8
N1 C1 C2 104.6(3)
H1A C1 H1B 108.9
C2 C1 H1A 110.8
C2 C1 H1B 110.8
C19 N3 H3 116.0
C19 N3 C7 125.6(3)
C7 N3 H3 116.0
C38 C27 H27 105.2
C26 C27 C38 114.6(3)
C26 C27 H27 105.2
C26 C27 C28 109.8(3)
C28 C27 C38 115.6(3)
C28 C27 H27 105.2
C25 C26 C27 107.5(3)
C25 C26 H26A 110.2
C25 C26 H26B 110.2
C27 C26 H26A 110.2
C27 C26 H26B 110.2
H26A C26 H26B 108.5
C28 N6 H6 114.6
C40 N6 H6 117.6
C40 N6 C28 124.6(3)
O2 C19 O3 116.8(3)
O2 C19 N3 125.0(3)
N3 C19 O3 118.2(3)
C10 C11 H11 119.2
C12 C11 H11 119.2
C12 C11 C10 121.6(4)
O3 C15 C14 106.5(3)
O3 C15 C16 108.4(3)
O3 C15 C18 110.4(3)
C14 C15 C16 100.9(3)
C14 C15 C18 118.0(3)
C18 C15 C16 111.9(3)
C6 C5 H5A 110.0
C6 C5 H5B 109.9
H5A C5 H5B 108.3
C4 C5 C6 108.7(3)
C4 C5 H5A 109.9
C4 C5 H5B 110.0
C27 C28 C29 111.1(3)
N6 C28 C27 113.6(3)
N6 C28 C29 104.1(3)
N6 C28 C39 107.3(3)
C39 C28 C27 109.5(3)
C39 C28 C29 111.1(3)
N4 C29 C28 118.2(3)
O4 C29 N4 121.9(3)
O4 C29 C28 119.8(3)
C38 C42 H42A 109.5
C38 C42 H42B 109.5
C38 C42 H42C 109.5
H42A C42 H42B 109.5
H42A C42 H42C 109.5
H42B C42 H42C 109.5
C28 C39 H39A 110.5
C28 C39 H39B 110.5
H39A C39 H39B 108.7
C36 C39 C28 106.1(3)
C36 C39 H39A 110.5
C36 C39 H39B 110.5
C14 C9 N2 112.2(3)
C10 C9 N2 126.5(4)
C10 C9 C14 121.2(4)
H3A C3 H3B 109.0
C2 C3 H3A 111.0
C2 C3 H3B 111.0
C4 C3 H3A 111.0
C4 C3 H3B 111.0
C4 C3 C2 103.6(3)
C37 N5 C30 106.4(3)
C1 C2 H2A 110.7
C1 C2 H2B 110.7
C3 C2 C1 105.4(3)
C3 C2 H2A 110.7
C3 C2 H2B 110.7
H2A C2 H2B 108.8
N2 C16 C17 124.9(4)
N2 C16 C15 113.8(3)
C17 C16 C15 121.2(3)
N1 C4 C5 110.1(3)
N1 C4 C3 100.6(3)
N1 C4 H4 109.0
C5 C4 C3 118.5(3)
C5 C4 H4 109.0
C3 C4 H4 109.0
C38 C37 C36 121.6(3)
N5 C37 C38 124.7(4)
N5 C37 C36 113.6(3)
C15 C18 H18A 110.5
C15 C18 H18B 110.5
C15 C18 C7 106.0(3)
H18A C18 H18B 108.7
C7 C18 H18A 110.5
C7 C18 H18B 110.5
C11 C10 H10 121.5
C9 C10 C11 117.0(4)
C9 C10 H10 121.5
C11 C12 H12 119.5
C11 C12 C13 121.1(4)
C13 C12 H12 119.5
C34 C35 C36 131.1(4)
C30 C35 C34 121.9(4)
C30 C35 C36 107.0(4)
C14 C13 C12 117.7(4)
C14 C13 H13 121.1
C12 C13 H13 121.1
O5 C40 O6 117.1(3)
O5 C40 N6 124.7(3)
N6 C40 O6 118.2(3)
C22 C23 H23A 110.9
C22 C23 H23B 110.9
H23A C23 H23B 108.9
C24 C23 C22 104.1(3)
C24 C23 H23A 110.9
C24 C23 H23B 110.9
N3 C7 C6 112.0(3)
N3 C7 C18 106.6(3)
N3 C7 C8 106.8(3)
C18 C7 C6 110.4(3)
C18 C7 C8 109.9(3)
C8 C7 C6 111.0(3)
C35 C30 N5 112.3(3)
C35 C30 C31 122.4(5)
C31 C30 N5 125.2(5)
O1 C8 N1 122.2(3)
O1 C8 C7 119.6(3)
N1 C8 C7 118.2(3)
C17 C21 H21A 109.5
C17 C21 H21B 109.5
C17 C21 H21C 109.5
H21A C21 H21B 109.5
H21A C21 H21C 109.5
H21B C21 H21C 109.5
C17 C20 H20A 109.5
C17 C20 H20B 109.5
C17 C20 H20C 109.5
H20A C20 H20B 109.5
H20A C20 H20C 109.5
H20B C20 H20C 109.5
C32 C31 H31 122.0
C30 C31 C32 116.0(5)
C30 C31 H31 122.0
C32 C33 C34 120.8(5)
C32 C33 H33 119.6
C34 C33 H33 119.6
C25 C24 H24A 111.2
C25 C24 H24B 111.2
C23 C24 C25 103.0(3)
C23 C24 H24A 111.2
C23 C24 H24B 111.2
H24A C24 H24B 109.1
O6 C36 C39 110.5(3)
O6 C36 C37 111.0(3)
O6 C36 C35 106.8(3)
C39 C36 C37 109.8(3)
C35 C36 C39 117.6(3)
C35 C36 C37 100.7(3)

loop_
_geom_bond_atom_site_label_1
_geom_bond_atom_site_label_2
_geom_bond_distance
O5 C40 1.215(4)
O3 C19 1.363(4)
O3 C15 1.458(4)
O6 C40 1.356(4)
O6 C36 1.462(4)
O1 C8 1.246(4)
C6 H6A 1.0000
C6 C17 1.570(5)
C6 C5 1.522(5)
C6 C7 1.552(5)
C32 H32 0.9500
C32 C31 1.401(8)
C32 C33 1.397(8)
N2 C9 1.446(5)
N2 C16 1.284(5)
O2 C19 1.220(4)
C17 C16 1.515(5)
C17 C21 1.537(5)
C17 C20 1.552(5)
N1 C1 1.468(4)
N1 C4 1.496(4)
N1 C8 1.326(4)
N4 C25 1.473(5)
N4 C22 1.469(4)
N4 C29 1.333(5)
C38 C41 1.544(5)
C38 C27 1.568(5)
C38 C42 1.531(5)
C38 C37 1.510(5)
C25 H25 1.0000
C25 C26 1.512(5)
C25 C24 1.528(5)
C41 H41A 0.9800
C41 H41B 0.9800
C41 H41C 0.9800
C22 H22A 0.9900
C22 H22B 0.9900
C22 C23 1.535(6)
C14 C15 1.502(5)
C14 C9 1.395(5)
C14 C13 1.368(5)
C34 H34 0.9500
C34 C35 1.386(6)
C34 C33 1.402(6)
O4 C29 1.237(4)
C1 H1A 0.9900
C1 H1B 0.9900
C1 C2 1.540(5)
N3 H3 0.8599
N3 C19 1.345(4)
N3 C7 1.476(4)
C27 H27 1.0000
C27 C26 1.526(5)
C27 C28 1.546(5)
C26 H26A 0.9900
C26 H26B 0.9900
N6 H6 0.8598
N6 C28 1.487(4)
N6 C40 1.352(4)
C11 H11 0.9500
C11 C10 1.393(6)
C11 C12 1.372(7)
C15 C16 1.534(5)
C15 C18 1.518(5)
C5 H5A 0.9900
C5 H5B 0.9900
C5 C4 1.508(5)
C28 C29 1.563(5)
C28 C39 1.519(5)
C42 H42A 0.9800
C42 H42B 0.9800
C42 H42C 0.9800
C39 H39A 0.9900
C39 H39B 0.9900
C39 C36 1.517(5)
C9 C10 1.390(5)
C3 H3A 0.9900
C3 H3B 0.9900
C3 C2 1.535(6)
C3 C4 1.526(5)
N5 C37 1.297(5)
N5 C30 1.445(6)
C2 H2A 0.9900
C2 H2B 0.9900
C4 H4 1.0000
C37 C36 1.532(5)
C18 H18A 0.9900
C18 H18B 0.9900
C18 C7 1.525(5)
C10 H10 0.9500
C12 H12 0.9500
C12 C13 1.402(6)
C35 C30 1.380(6)
C35 C36 1.501(5)
C13 H13 0.9500
C23 H23A 0.9900
C23 H23B 0.9900
C23 C24 1.525(6)
C7 C8 1.546(5)
C30 C31 1.390(5)
C21 H21A 0.9800
C21 H21B 0.9800
C21 H21C 0.9800
C20 H20A 0.9800
C20 H20B 0.9800
C20 H20C 0.9800
C31 H31 0.9500
C33 H33 0.9500
C24 H24A 0.9900
C24 H24B 0.9900

loop_
_geom_torsion_atom_site_label_1
_geom_torsion_atom_site_label_2
_geom_torsion_atom_site_label_3
_geom_torsion_atom_site_label_4
_geom_torsion
O3 C15 C16 N2 -107.0(3)
O3 C15 C16 C17 75.1(4)
O3 C15 C18 C7 -61.9(4)
C6 C17 C16 N2 -144.1(3)
C6 C17 C16 C15 33.5(4)
C6 C5 C4 N1 -47.9(4)
C6 C5 C4 C3 -162.9(3)
C6 C7 C8 O1 -164.9(3)
C6 C7 C8 N1 14.6(4)
N2 C9 C10 C11 174.5(3)
C17 C6 C5 C4 -159.7(3)
C17 C6 C7 N3 -62.0(4)
C17 C6 C7 C18 56.6(4)
C17 C6 C7 C8 178.8(3)
N1 C1 C2 C3 6.9(4)
N4 C25 C26 C27 -52.5(4)
N4 C25 C24 C23 39.3(4)
N4 C22 C23 C24 19.5(4)
C38 C27 C26 C25 -160.6(3)
C38 C27 C28 N6 -63.1(4)
C38 C27 C28 C29 179.9(3)
C38 C27 C28 C39 56.8(4)
C38 C37 C36 O6 74.1(4)
C38 C37 C36 C39 -48.4(4)
C38 C37 C36 C35 -173.0(3)
C25 N4 C22 C23 5.8(4)
C25 N4 C29 O4 178.0(3)
C25 N4 C29 C28 -5.3(5)
C41 C38 C27 C26 -43.9(4)
C41 C38 C27 C28 85.4(4)
C41 C38 C37 N5 95.2(4)
C41 C38 C37 C36 -89.9(4)
C22 N4 C25 C26 -154.9(3)
C22 N4 C25 C24 -28.4(4)
C22 N4 C29 O4 -3.9(5)
C22 N4 C29 C28 172.9(3)
C22 C23 C24 C25 -36.8(4)
C14 C15 C16 N2 4.6(4)
C14 C15 C16 C17 -173.3(3)
C14 C15 C18 C7 175.4(3)
C14 C9 C10 C11 -2.0(5)
C34 C35 C30 N5 -177.3(3)
C34 C35 C30 C31 -0.6(6)
C34 C35 C36 O6 -67.4(5)
C34 C35 C36 C39 57.4(5)
C34 C35 C36 C37 176.6(4)
C1 N1 C4 C5 -162.7(3)
C1 N1 C4 C3 -36.8(3)
C1 N1 C8 O1 -1.4(5)
C1 N1 C8 C7 179.0(3)
N3 C7 C8 O1 72.8(4)
N3 C7 C8 N1 -107.7(3)
C27 C38 C37 N5 -140.8(3)
C27 C38 C37 C36 34.0(4)
C27 C28 C29 N4 17.6(4)
C27 C28 C29 O4 -165.6(3)
C27 C28 C39 C36 -67.2(3)
C26 C25 C24 C23 160.4(4)
C26 C27 C28 N6 68.4(4)
C26 C27 C28 C29 -48.5(4)
C26 C27 C28 C39 -171.6(3)
N6 C28 C29 N4 -105.0(3)
N6 C28 C29 O4 71.8(4)
N6 C28 C39 C36 56.5(4)
C19 O3 C15 C14 163.7(3)
C19 O3 C15 C16 -88.5(4)
C19 O3 C15 C18 34.5(4)
C19 N3 C7 C6 91.7(4)
C19 N3 C7 C18 -29.2(4)
C19 N3 C7 C8 -146.6(3)
C11 C12 C13 C14 -2.5(6)
C15 O3 C19 O2 176.9(3)
C15 O3 C19 N3 -2.2(5)
C15 C14 C9 N2 5.8(4)
C15 C14 C9 C10 -177.3(3)
C15 C14 C13 C12 179.6(4)
C15 C18 C7 C6 -64.7(3)
C15 C18 C7 N3 57.2(3)
C15 C18 C7 C8 172.5(3)
C5 C6 C17 C16 -164.9(3)
C5 C6 C17 C21 76.0(4)
C5 C6 C17 C20 -43.7(4)
C5 C6 C7 N3 68.4(3)
C5 C6 C7 C18 -173.0(3)
C5 C6 C7 C8 -50.9(3)
C28 C27 C26 C25 67.3(4)
C28 N6 C40 O5 171.7(3)
C28 N6 C40 O6 -10.0(5)
C28 C39 C36 O6 -61.4(4)
C28 C39 C36 C37 61.4(4)
C28 C39 C36 C35 175.6(3)
C29 N4 C25 C26 23.4(5)
C29 N4 C25 C24 149.9(3)
C29 N4 C22 C23 -172.6(3)
C29 C28 C39 C36 169.7(3)
C42 C38 C27 C26 75.5(4)
C42 C38 C27 C28 -155.2(3)
C42 C38 C37 N5 -23.2(5)
C42 C38 C37 C36 151.7(3)
C39 C28 C29 N4 139.8(3)
C39 C28 C29 O4 -43.4(4)
C9 N2 C16 C17 176.5(3)
C9 N2 C16 C15 -1.3(4)
C9 C14 C15 O3 107.2(3)
C9 C14 C15 C16 -5.9(4)
C9 C14 C15 C18 -128.1(3)
C9 C14 C13 C12 -0.5(6)
N5 C37 C36 O6 -110.5(3)
N5 C37 C36 C39 127.0(3)
N5 C37 C36 C35 2.3(4)
N5 C30 C31 C32 175.7(3)
C2 C3 C4 N1 39.2(4)
C2 C3 C4 C5 159.3(3)
C16 N2 C9 C14 -2.9(4)
C16 N2 C9 C10 -179.7(3)
C16 C15 C18 C7 59.0(4)
C4 N1 C1 C2 18.9(4)
C4 N1 C8 O1 -174.5(3)
C4 N1 C8 C7 6.0(5)
C4 C3 C2 C1 -29.1(4)
C37 C38 C27 C26 -166.5(3)
C37 C38 C27 C28 -37.2(4)
C37 N5 C30 C35 -0.3(4)
C37 N5 C30 C31 -176.9(4)
C18 C15 C16 N2 130.9(3)
C18 C15 C16 C17 -47.0(4)
C18 C7 C8 O1 -42.5(4)
C18 C7 C8 N1 137.1(3)
C10 C11 C12 C13 3.4(6)
C12 C11 C10 C9 -1.1(6)
C35 C34 C33 C32 -0.2(6)
C35 C30 C31 C32 -0.6(6)
C13 C14 C15 O3 -72.9(5)
C13 C14 C15 C16 174.0(4)
C13 C14 C15 C18 51.8(6)
C13 C14 C9 N2 -174.1(3)
C13 C14 C9 C10 2.8(6)
C40 O6 C36 C39 29.9(4)
C40 O6 C36 C37 -92.2(4)
C40 O6 C36 C35 158.9(3)
C40 N6 C28 C27 97.6(4)
C40 N6 C28 C29 -141.4(3)
C40 N6 C28 C39 -23.6(4)
C7 C6 C17 C16 -37.6(4)
C7 C6 C17 C21 -156.8(3)
C7 C6 C17 C20 83.6(4)
C7 C6 C5 C4 69.2(3)
C7 N3 C19 O3 -0.1(5)
C7 N3 C19 O2 -179.1(3)
C30 N5 C37 C38 173.9(3)
C30 N5 C37 C36 -1.4(4)
C30 C35 C36 O6 113.7(3)
C30 C35 C36 C39 -121.5(4)
C30 C35 C36 C37 -2.3(4)
C8 N1 C1 C2 -155.3(3)
C8 N1 C4 C5 11.1(5)
C8 N1 C4 C3 137.0(3)
C21 C17 C16 N2 -25.3(5)
C21 C17 C16 C15 152.3(3)
C20 C17 C16 N2 92.4(4)
C20 C17 C16 C15 -90.0(4)
C31 C32 C33 C34 -0.9(7)
C33 C32 C31 C30 1.3(6)
C33 C34 C35 C30 0.9(5)
C33 C34 C35 C36 -177.9(4)
C24 C25 C26 C27 -168.6(4)
C36 O6 C40 O5 -174.8(3)
C36 O6 C40 N6 6.7(5)
C36 C35 C30 N5 1.8(4)
C36 C35 C30 C31 178.5(3)
